data_4335206
loop_
_publ_author_name
'Cl\'ement Camp'
'Julie Andrez'
'Jacques P\'ecaut'
'Marinella Mazzanti'

_publ_section_title
;
 Synthesis of Electron-Rich Uranium(IV) Complexes Supported by Tridentate
 Schiff Base Ligands and Their Multi-Electron Redox Chemistry
;
_journal_name_full 'Inorganic Chemistry'
_journal_page_first 7078
_journal_page_last 7086
_journal_paper_doi 10.1021/ic4006218
_journal_volume 52
_journal_year 2013
_chemical_formula_sum 'C98 H76 N8 O4 U2'
_chemical_formula_weight 1905.73
_chemical_name_systematic
; 
 ? 
;
_space_group_IT_number 2
_symmetry_cell_setting triclinic
_symmetry_space_group_name_Hall '-P 1'
_symmetry_space_group_name_H-M 'P -1'
_atom_sites_solution_hydrogens geom
_atom_sites_solution_primary direct
_atom_sites_solution_secondary difmap
_audit_creation_method SHELXL-97
_cell_angle_alpha 97.421(3)
_cell_angle_beta 107.177(4)
_cell_angle_gamma 98.029(4)
_cell_formula_units_Z 1
_cell_length_a 11.1583(6)
_cell_length_b 13.4999(7)
_cell_length_c 13.5383(5)
_cell_measurement_reflns_used 2725
_cell_measurement_temperature 293(2)
_cell_measurement_theta_max 32.4233
_cell_measurement_theta_min 3.3286
_cell_volume 1897.74(17)
_computing_cell_refinement
;
CrysAlisPro, Agilent Technologies,
Version 1.171.35.19 (release 27-10-2011 CrysAlis171 .NET)
(compiled Oct 27 2011,15:02:11)
;
_computing_data_collection
;
CrysAlisPro, Agilent Technologies,
Version 1.171.35.19 (release 27-10-2011 CrysAlis171 .NET)
(compiled Oct 27 2011,15:02:11)
;
_computing_data_reduction
;
CrysAlisPro, Agilent Technologies,
Version 1.171.35.19 (release 27-10-2011 CrysAlis171 .NET)
(compiled Oct 27 2011,15:02:11)
;
_computing_structure_refinement 'SHELXL-97 (Sheldrick, 1997)'
_computing_structure_solution 'SHELXS-97 (Sheldrick, 1990)'
_diffrn_ambient_temperature 293(2)
_diffrn_detector_area_resol_mean 15.9653
_diffrn_measured_fraction_theta_full 0.998
_diffrn_measured_fraction_theta_max 0.998
_diffrn_measurement_details
;
  1 omega   35.00   92.00   1.0000  100.0000
omega____ theta____ kappa____ phi______ frames
    -       25.4051   37.0000  -30.0000 57

  2 omega   32.00   57.00   1.0000  100.0000
omega____ theta____ kappa____ phi______ frames
    -       25.4051 -179.0000 -180.0000 25

  3 omega  -42.00   46.00   1.0000  100.0000
omega____ theta____ kappa____ phi______ frames
    -       25.4051  -57.0000 -120.0000 88

  4 omega  -42.00    3.00   1.0000  100.0000
omega____ theta____ kappa____ phi______ frames
    -      -27.1239  -77.0000 -180.0000 45

  5 omega  -88.00   -1.00   1.0000  100.0000
omega____ theta____ kappa____ phi______ frames
    -      -27.1239  -77.0000   30.0000 87

  6 omega  -57.00   43.00   1.0000  100.0000
omega____ theta____ kappa____ phi______ frames
    -      -27.1239   77.0000  150.0000 100

  7 omega  -33.00   -5.00   1.0000  100.0000
omega____ theta____ kappa____ phi______ frames
    -      -27.1239  -77.0000  -60.0000 28

;
_diffrn_measurement_device_type 'Xcalibur, Sapphire3'
_diffrn_measurement_method '\w scans'
_diffrn_radiation_monochromator graphite
_diffrn_radiation_source 'fine-focus sealed tube'
_diffrn_radiation_type MoK\a
_diffrn_radiation_wavelength 0.71073
_diffrn_reflns_av_R_equivalents 0.0961
_diffrn_reflns_av_sigmaI/netI 0.2388
_diffrn_reflns_limit_h_max 13
_diffrn_reflns_limit_h_min -13
_diffrn_reflns_limit_k_max 16
_diffrn_reflns_limit_k_min -16
_diffrn_reflns_limit_l_max 16
_diffrn_reflns_limit_l_min -16
_diffrn_reflns_number 14739
_diffrn_reflns_theta_full 26.37
_diffrn_reflns_theta_max 26.37
_diffrn_reflns_theta_min 3.34
_exptl_absorpt_coefficient_mu 4.324
_exptl_absorpt_correction_T_max 1.00000
_exptl_absorpt_correction_T_min 0.93329
_exptl_absorpt_correction_type multi-scan
_exptl_absorpt_process_details
;
CrysAlisPro, Agilent Technologies,
Version 1.171.35.19 (release 27-10-2011 CrysAlis171 .NET)
(compiled Oct 27 2011,15:02:11)
empirical absorption correction using spherical harmonics,
 implemented in SCALE3 ABSPACK scaling algorithm.
;
_exptl_crystal_density_diffrn 1.668
_exptl_crystal_F_000 936
_exptl_crystal_size_max 0.3218
_exptl_crystal_size_mid 0.1904
_exptl_crystal_size_min 0.0207
_refine_diff_density_max 2.983
_refine_diff_density_min -1.895
_refine_diff_density_rms 0.190
_refine_ls_extinction_method none
_refine_ls_goodness_of_fit_ref 0.939
_refine_ls_hydrogen_treatment constr
_refine_ls_matrix_type full
_refine_ls_number_parameters 509
_refine_ls_number_reflns 7739
_refine_ls_number_restraints 36
_refine_ls_restrained_S_all 0.938
_refine_ls_R_factor_all 0.1494
_refine_ls_R_factor_gt 0.0780
_refine_ls_shift/su_max 0.023
_refine_ls_shift/su_mean 0.000
_refine_ls_structure_factor_coef Fsqd
_refine_ls_weighting_details 'calc w=1/[\s^2^(Fo^2^)+(0.0000P)^2^+0.0000P] where P=(Fo^2^+2Fc^2^)/3'
_refine_ls_weighting_scheme calc
_refine_ls_wR_factor_gt 0.1140
_refine_ls_wR_factor_ref 0.1516
_reflns_number_gt 4456
_reflns_number_total 7739
_reflns_threshold_expression >2sigma(I)
_cod_data_source_file ic4006218_si_001_2.cif
_cod_data_source_block 2
_cod_original_cell_volume 1897.75(15)
_cod_database_code 4335206

loop_
_symmetry_equiv_pos_as_xyz
'x, y, z'
'-x, -y, -z'

loop_
_atom_site_label
_atom_site_type_symbol
_atom_site_fract_x
_atom_site_fract_y
_atom_site_fract_z
_atom_site_U_iso_or_equiv
_atom_site_adp_type
_atom_site_occupancy
_atom_site_symmetry_multiplicity
_atom_site_calc_flag
_atom_site_refinement_flags
U1 U 0.36247(5) 0.49284(4) 1.05609(3) 0.03248(16) Uani 1 1 d .
O1 O 0.2097(8) 0.3696(6) 0.9658(5) 0.030(2) Uani 1 1 d .
N1 N 0.2693(9) 0.5443(8) 0.8963(7) 0.029(2) Uani 1 1 d .
N2 N 0.3055(10) 0.6681(8) 1.0803(7) 0.033(3) Uani 1 1 d .
C1 C 0.1216(14) 0.3374(10) 0.8706(10) 0.039(3) Uani 1 1 d .
C2 C 0.0329(12) 0.2501(10) 0.8581(9) 0.039(3) Uani 1 1 d .
H2 H 0.0362 0.2179 0.9153 0.047 Uiso 1 1 calc R
C3 C -0.0582(12) 0.2105(10) 0.7647(10) 0.042(3) Uani 1 1 d U
H3 H -0.1173 0.1525 0.7592 0.051 Uiso 1 1 calc R
C4 C -0.0648(13) 0.2566(11) 0.6748(10) 0.039(3) Uani 1 1 d .
C5 C -0.1564(14) 0.2176(11) 0.5754(10) 0.050(4) Uani 1 1 d .
H5 H -0.2156 0.1593 0.5688 0.060 Uiso 1 1 calc R
C6 C -0.1630(15) 0.2596(12) 0.4898(9) 0.054(4) Uani 1 1 d .
H6 H -0.2258 0.2326 0.4257 0.065 Uiso 1 1 calc R
C7 C -0.0725(12) 0.3443(11) 0.5011(9) 0.039(3) Uani 1 1 d .
H7 H -0.0738 0.3738 0.4425 0.046 Uiso 1 1 calc R
C8 C 0.0192(13) 0.3870(9) 0.5947(9) 0.036(3) Uani 1 1 d .
H8 H 0.0781 0.4446 0.5987 0.043 Uiso 1 1 calc R
C9 C 0.0251(12) 0.3445(10) 0.6846(8) 0.031(3) Uani 1 1 d .
C10 C 0.1222(11) 0.3850(10) 0.7842(9) 0.030(3) Uani 1 1 d .
C11 C 0.2298(11) 0.4745(9) 0.7942(8) 0.024(3) Uani 1 1 d .
H11 H 0.1944 0.5141 0.7405 0.029 Uiso 1 1 calc R
C12 C 0.2634(12) 0.6431(12) 0.8910(8) 0.040(4) Uani 1 1 d .
C13 C 0.2428(12) 0.6897(10) 0.8033(9) 0.037(3) Uani 1 1 d .
H13 H 0.2356 0.6512 0.7390 0.045 Uiso 1 1 calc R
C14 C 0.2326(14) 0.7916(10) 0.8076(9) 0.047(4) Uani 1 1 d .
H14 H 0.2218 0.8192 0.7468 0.056 Uiso 1 1 calc R
C15 C 0.2378(15) 0.8515(12) 0.8970(10) 0.059(5) Uani 1 1 d .
H15 H 0.2241 0.9179 0.8967 0.071 Uiso 1 1 calc R
C16 C 0.2642(12) 0.8122(10) 0.9905(10) 0.037(3) Uani 1 1 d .
C17 C 0.2892(13) 0.8746(10) 1.0873(10) 0.043(4) Uani 1 1 d U
H17 H 0.2832 0.9429 1.0904 0.051 Uiso 1 1 calc R
C18 C 0.3222(13) 0.8356(10) 1.1774(10) 0.042(4) Uani 1 1 d .
H18 H 0.3420 0.8775 1.2424 0.051 Uiso 1 1 calc R
C19 C 0.3262(12) 0.7326(11) 1.1713(9) 0.037(3) Uani 1 1 d .
C20 C 0.2772(11) 0.7094(10) 0.9873(9) 0.030(3) Uani 1 1 d .
C21 C 0.3587(13) 0.6898(11) 1.2719(9) 0.047(4) Uani 1 1 d .
H21A H 0.2814 0.6599 1.2827 0.070 Uiso 1 1 calc R
H21B H 0.4056 0.7435 1.3300 0.070 Uiso 1 1 calc R
H21C H 0.4097 0.6389 1.2668 0.070 Uiso 1 1 calc R
O31 O 0.4655(7) 0.3999(5) 0.9644(5) 0.0195(17) Uani 1 1 d .
N31 N 0.4648(9) 0.4891(7) 0.7855(6) 0.028(2) Uani 1 1 d .
N32 N 0.7088(10) 0.5533(7) 0.7917(7) 0.028(2) Uani 1 1 d .
C31 C 0.4080(12) 0.3120(9) 0.8900(9) 0.029(3) Uani 1 1 d U
C32 C 0.4181(13) 0.2185(11) 0.9251(10) 0.043(4) Uani 1 1 d .
H32 H 0.4615 0.2166 0.9948 0.052 Uiso 1 1 calc R
C33 C 0.3622(12) 0.1313(10) 0.8536(10) 0.037(3) Uani 1 1 d .
H33 H 0.3658 0.0692 0.8760 0.045 Uiso 1 1 calc R
C34 C 0.2987(13) 0.1319(10) 0.7463(10) 0.039(3) Uani 1 1 d .
C35 C 0.2379(15) 0.0398(11) 0.6741(11) 0.058(4) Uani 1 1 d .
H35 H 0.2413 -0.0224 0.6964 0.069 Uiso 1 1 calc R
C36 C 0.1763(14) 0.0429(11) 0.5749(11) 0.054(4) Uani 1 1 d .
H36 H 0.1367 -0.0180 0.5287 0.065 Uiso 1 1 calc R
C37 C 0.1688(13) 0.1317(11) 0.5379(10) 0.047(4) Uani 1 1 d .
H37 H 0.1278 0.1310 0.4671 0.057 Uiso 1 1 calc R
C38 C 0.2232(12) 0.2235(9) 0.6070(9) 0.032(3) Uani 1 1 d U
H38 H 0.2162 0.2846 0.5829 0.038 Uiso 1 1 calc R
C39 C 0.2883(13) 0.2242(11) 0.7129(9) 0.037(3) Uani 1 1 d .
C40 C 0.3477(11) 0.3176(10) 0.7866(9) 0.030(3) Uani 1 1 d .
C41 C 0.3387(11) 0.4236(9) 0.7586(8) 0.030(3) Uani 1 1 d .
H41 H 0.3066 0.4111 0.6816 0.036 Uiso 1 1 calc R
C42 C 0.4831(12) 0.5418(10) 0.7049(8) 0.032(3) Uani 1 1 d .
C43 C 0.3884(13) 0.5582(9) 0.6202(8) 0.035(3) Uani 1 1 d .
H43 H 0.3032 0.5376 0.6146 0.042 Uiso 1 1 calc R
C44 C 0.4194(13) 0.6054(10) 0.5426(8) 0.037(4) Uani 1 1 d .
H44 H 0.3534 0.6128 0.4847 0.045 Uiso 1 1 calc R
C45 C 0.5395(13) 0.6405(9) 0.5480(8) 0.035(3) Uani 1 1 d .
H45 H 0.5565 0.6758 0.4976 0.042 Uiso 1 1 calc R
C46 C 0.6393(14) 0.6233(10) 0.6306(9) 0.039(3) Uani 1 1 d .
C47 C 0.7689(13) 0.6477(11) 0.6404(9) 0.046(4) Uani 1 1 d .
H47 H 0.7901 0.6796 0.5893 0.055 Uiso 1 1 calc R
C48 C 0.8665(12) 0.6282(10) 0.7193(9) 0.042(4) Uani 1 1 d .
H48 H 0.9517 0.6470 0.7240 0.050 Uiso 1 1 calc R
C49 C 0.8289(12) 0.5774(10) 0.7932(9) 0.034(3) Uani 1 1 d .
C50 C 0.6156(10) 0.5780(8) 0.7117(8) 0.018(2) Uani 1 1 d U
C51 C 0.9303(13) 0.5495(11) 0.8782(9) 0.048(4) Uani 1 1 d U
H51A H 0.9974 0.5330 0.8519 0.072 Uiso 1 1 calc R
H51B H 0.8947 0.4917 0.9018 0.072 Uiso 1 1 calc R
H51C H 0.9642 0.6058 0.9358 0.072 Uiso 1 1 calc R
C61 C 0.636(2) 0.8856(14) 0.7188(17) 0.087(6) Uani 1 1 d .
C62 C 0.760(2) 0.9303(12) 0.7143(13) 0.071(6) Uani 1 1 d .
H62 H 0.7619 0.9657 0.6601 0.085 Uiso 1 1 calc R
C63 C 0.874(2) 0.9241(16) 0.7838(15) 0.099(8) Uani 1 1 d .
H63 H 0.9509 0.9509 0.7750 0.118 Uiso 1 1 calc R
C64 C 0.871(2) 0.8776(15) 0.8660(17) 0.097(7) Uani 1 1 d .
H64 H 0.9468 0.8735 0.9168 0.116 Uiso 1 1 calc R
C65 C 0.751(2) 0.8352(13) 0.8730(14) 0.083(7) Uani 1 1 d .
H65 H 0.7501 0.8002 0.9276 0.100 Uiso 1 1 calc R
C66 C 0.634(2) 0.8427(14) 0.8030(16) 0.100(8) Uani 1 1 d .
H66 H 0.5577 0.8191 0.8140 0.120 Uiso 1 1 calc R
C67 C 0.527(2) 0.9027(17) 0.6378(19) 0.163(12) Uani 1 1 d .
H67A H 0.4748 0.8385 0.5998 0.244 Uiso 1 1 calc R
H67B H 0.5558 0.9394 0.5903 0.244 Uiso 1 1 calc R
H67C H 0.4779 0.9416 0.6696 0.244 Uiso 1 1 calc R

loop_
_atom_site_aniso_label
_atom_site_aniso_U_11
_atom_site_aniso_U_22
_atom_site_aniso_U_33
_atom_site_aniso_U_23
_atom_site_aniso_U_13
_atom_site_aniso_U_12
U1 0.0389(3) 0.0374(3) 0.0252(3) 0.0094(2) 0.0139(2) 0.0090(2)
O1 0.034(6) 0.038(6) 0.019(4) 0.004(4) 0.005(4) 0.015(5)
N1 0.028(7) 0.027(6) 0.041(6) 0.009(5) 0.023(5) 0.012(5)
N2 0.040(7) 0.037(7) 0.028(5) 0.001(5) 0.020(5) 0.015(6)
C1 0.058(11) 0.022(8) 0.045(8) 0.006(6) 0.032(8) -0.002(7)
C2 0.030(8) 0.046(9) 0.031(7) 0.016(6) 0.002(6) -0.017(7)
C3 0.022(7) 0.038(8) 0.064(8) 0.016(7) 0.016(6) -0.014(6)
C4 0.028(9) 0.041(9) 0.040(8) -0.005(6) 0.007(6) 0.005(7)
C5 0.060(11) 0.048(10) 0.043(8) -0.003(7) 0.025(8) 0.001(9)
C6 0.066(12) 0.069(12) 0.022(7) -0.014(7) 0.018(7) 0.007(10)
C7 0.032(9) 0.048(10) 0.024(7) 0.005(6) -0.007(6) 0.005(8)
C8 0.038(9) 0.019(7) 0.037(7) -0.002(5) 0.001(6) -0.004(6)
C9 0.042(9) 0.031(8) 0.014(6) -0.001(5) 0.004(5) 0.008(7)
C10 0.020(7) 0.035(8) 0.038(7) 0.008(6) 0.010(6) 0.012(6)
C11 0.018(7) 0.031(7) 0.022(6) 0.004(5) 0.007(5) -0.001(6)
C12 0.035(9) 0.075(11) 0.016(6) 0.009(6) 0.012(6) 0.023(8)
C13 0.051(9) 0.033(8) 0.021(6) -0.003(5) 0.017(6) -0.020(7)
C14 0.085(12) 0.026(8) 0.021(6) 0.000(5) 0.011(7) -0.007(8)
C15 0.093(14) 0.061(12) 0.035(8) 0.011(7) 0.033(9) 0.024(10)
C16 0.034(9) 0.046(9) 0.039(7) 0.002(6) 0.021(6) 0.015(7)
C17 0.056(10) 0.016(7) 0.063(8) 0.010(6) 0.023(7) 0.015(7)
C18 0.058(11) 0.022(8) 0.052(8) -0.006(6) 0.031(8) 0.005(7)
C19 0.022(8) 0.044(9) 0.035(7) 0.000(6) 0.003(6) -0.003(7)
C20 0.017(7) 0.040(9) 0.039(7) 0.012(6) 0.011(6) 0.009(6)
C21 0.053(10) 0.061(11) 0.035(7) 0.005(7) 0.015(7) 0.034(9)
O31 0.013(4) 0.009(4) 0.029(4) 0.001(3) -0.003(3) -0.001(3)
N31 0.041(7) 0.024(6) 0.021(5) 0.012(4) 0.013(5) -0.002(5)
N32 0.046(7) 0.016(6) 0.030(5) -0.005(4) 0.026(5) 0.007(5)
C31 0.032(8) 0.029(7) 0.040(7) 0.017(6) 0.019(6) 0.023(6)
C32 0.035(9) 0.051(10) 0.042(8) 0.010(7) 0.010(7) 0.003(8)
C33 0.022(8) 0.034(9) 0.059(9) 0.014(7) 0.018(7) -0.002(7)
C34 0.042(9) 0.036(9) 0.041(8) 0.008(6) 0.015(7) 0.010(7)
C35 0.063(13) 0.031(10) 0.065(10) 0.001(8) 0.003(9) 0.009(9)
C36 0.057(11) 0.026(9) 0.061(10) -0.002(7) 0.005(8) -0.016(8)
C37 0.046(10) 0.047(10) 0.041(8) -0.005(7) 0.013(7) -0.003(8)
C38 0.029(6) 0.021(6) 0.038(6) -0.004(5) 0.007(5) -0.005(5)
C39 0.042(9) 0.040(9) 0.038(7) 0.019(6) 0.021(7) 0.007(7)
C40 0.019(7) 0.028(8) 0.046(8) 0.009(6) 0.016(6) 0.004(6)
C41 0.032(8) 0.034(8) 0.015(6) -0.005(5) 0.005(5) -0.011(6)
C42 0.040(9) 0.042(9) 0.012(6) 0.003(5) 0.006(5) 0.005(7)
C43 0.057(10) 0.027(8) 0.025(6) 0.008(5) 0.019(6) 0.004(7)
C44 0.052(10) 0.054(10) 0.013(6) 0.020(6) 0.013(6) 0.018(8)
C45 0.050(10) 0.031(8) 0.024(6) 0.006(5) 0.015(6) 0.003(7)
C46 0.064(11) 0.026(8) 0.032(7) 0.005(6) 0.026(7) 0.003(7)
C47 0.048(10) 0.070(12) 0.025(7) 0.012(7) 0.019(7) 0.014(9)
C48 0.030(9) 0.045(10) 0.047(8) 0.001(7) 0.024(7) -0.020(7)
C49 0.030(8) 0.051(10) 0.038(7) 0.019(7) 0.025(6) 0.019(7)
C50 0.021(4) 0.010(4) 0.020(4) 0.002(3) 0.003(3) 0.000(4)
C51 0.046(4) 0.049(4) 0.051(4) 0.015(2) 0.017(2) 0.008(2)
C61 0.10(2) 0.024(11) 0.102(16) -0.012(10) 0.007(14) -0.005(12)
C62 0.14(2) 0.023(9) 0.058(11) 0.008(8) 0.046(12) 0.012(12)
C63 0.12(2) 0.090(19) 0.084(15) 0.022(13) 0.018(14) 0.040(16)
C64 0.12(2) 0.080(17) 0.119(18) 0.053(14) 0.061(16) 0.045(16)
C65 0.16(2) 0.046(12) 0.078(13) 0.015(10) 0.081(15) 0.045(15)
C66 0.18(3) 0.047(14) 0.101(16) 0.023(12) 0.066(17) 0.069(16)
C67 0.13(2) 0.10(2) 0.19(3) -0.065(18) -0.03(2) 0.041(19)

loop_
_atom_type_symbol
_atom_type_description
_atom_type_scat_dispersion_real
_atom_type_scat_dispersion_imag
_atom_type_scat_source
C C 0.0033 0.0016 'International Tables Vol C Tables 4.2.6.8 and 6.1.1.4'
H H 0.0000 0.0000 'International Tables Vol C Tables 4.2.6.8 and 6.1.1.4'
N N 0.0061 0.0033 'International Tables Vol C Tables 4.2.6.8 and 6.1.1.4'
O O 0.0106 0.0060 'International Tables Vol C Tables 4.2.6.8 and 6.1.1.4'
U U -9.6767 9.6646 'International Tables Vol C Tables 4.2.6.8 and 6.1.1.4'

loop_
_geom_angle_atom_site_label_1
_geom_angle_atom_site_label_2
_geom_angle_atom_site_label_3
_geom_angle
_geom_angle_site_symmetry_1
_geom_angle_site_symmetry_3
O1 U1 O31 79.0(3) . .
O1 U1 O31 139.4(2) . 2_667
O31 U1 O31 70.2(3) . 2_667
O1 U1 N1 74.3(3) . .
O31 U1 N1 85.3(3) . .
O31 U1 N1 77.4(3) 2_667 .
O1 U1 N31 133.7(3) . 2_667
O31 U1 N31 90.9(3) . 2_667
O31 U1 N31 73.8(3) 2_667 2_667
N1 U1 N31 150.5(3) . 2_667
O1 U1 N32 83.3(3) . 2_667
O31 U1 N32 126.8(3) . 2_667
O31 U1 N32 136.5(3) 2_667 2_667
N1 U1 N32 136.4(3) . 2_667
N31 U1 N32 66.9(3) 2_667 2_667
O1 U1 N2 116.7(3) . .
O31 U1 N2 140.6(3) . .
O31 U1 N2 76.5(3) 2_667 .
N1 U1 N2 67.0(3) . .
N31 U1 N2 99.6(3) 2_667 .
N32 U1 N2 92.0(3) 2_667 .
O1 U1 U1 110.72(18) . 2_667
O31 U1 U1 35.51(19) . 2_667
O31 U1 U1 34.70(16) 2_667 2_667
N1 U1 U1 79.4(2) . 2_667
N31 U1 U1 80.7(2) 2_667 2_667
N32 U1 U1 144.1(2) 2_667 2_667
N2 U1 U1 108.8(2) . 2_667
C1 O1 U1 142.6(8) . .
C12 N1 C11 115.5(9) . .
C12 N1 U1 121.6(8) . .
C11 N1 U1 122.4(7) . .
C19 N2 C20 116.9(11) . .
C19 N2 U1 128.0(8) . .
C20 N2 U1 113.3(7) . .
O1 C1 C2 117.2(11) . .
O1 C1 C10 122.4(12) . .
C2 C1 C10 120.2(13) . .
C3 C2 C1 121.7(12) . .
C2 C3 C4 120.8(13) . .
C9 C4 C5 118.1(12) . .
C9 C4 C3 118.8(12) . .
C5 C4 C3 123.1(14) . .
C6 C5 C4 123.8(15) . .
C5 C6 C7 117.0(13) . .
C8 C7 C6 122.9(12) . .
C7 C8 C9 120.3(13) . .
C8 C9 C4 118.0(11) . .
C8 C9 C10 122.3(13) . .
C4 C9 C10 119.7(11) . .
C1 C10 C9 118.7(13) . .
C1 C10 C11 120.5(11) . .
C9 C10 C11 120.7(10) . .
N1 C11 C10 112.8(8) . .
N1 C11 C41 118.4(9) . .
C10 C11 C41 105.7(9) . .
N1 C12 C13 128.5(11) . .
N1 C12 C20 117.0(10) . .
C13 C12 C20 114.6(13) . .
C14 C13 C12 122.8(11) . .
C15 C14 C13 122.2(12) . .
C14 C15 C16 118.9(14) . .
C17 C16 C15 121.2(13) . .
C17 C16 C20 119.3(11) . .
C15 C16 C20 119.2(12) . .
C18 C17 C16 120.0(12) . .
C17 C18 C19 119.4(12) . .
N2 C19 C18 123.7(11) . .
N2 C19 C21 117.6(12) . .
C18 C19 C21 118.7(11) . .
C16 C20 N2 120.5(11) . .
C16 C20 C12 122.1(11) . .
N2 C20 C12 117.3(11) . .
C31 O31 U1 125.0(6) . .
C31 O31 U1 118.6(6) . 2_667
U1 O31 U1 109.8(3) . 2_667
C42 N31 C41 114.8(9) . .
C42 N31 U1 119.0(8) . 2_667
C41 N31 U1 126.2(6) . 2_667
C49 N32 C50 117.5(9) . .
C49 N32 U1 125.8(8) . 2_667
C50 N32 U1 114.8(7) . 2_667
C40 C31 O31 120.7(10) . .
C40 C31 C32 122.5(12) . .
O31 C31 C32 116.8(10) . .
C33 C32 C31 117.8(12) . .
C32 C33 C34 122.3(13) . .
C39 C34 C33 119.3(13) . .
C39 C34 C35 119.5(12) . .
C33 C34 C35 121.1(13) . .
C36 C35 C34 119.7(14) . .
C35 C36 C37 122.6(15) . .
C36 C37 C38 119.3(13) . .
C37 C38 C39 120.2(13) . .
C34 C39 C38 118.6(13) . .
C34 C39 C40 119.5(11) . .
C38 C39 C40 121.8(12) . .
C31 C40 C39 118.4(11) . .
C31 C40 C41 117.7(11) . .
C39 C40 C41 123.7(10) . .
N31 C41 C40 112.5(9) . .
N31 C41 C11 116.4(10) . .
C40 C41 C11 113.4(9) . .
C43 C42 N31 126.1(12) . .
C43 C42 C50 117.7(11) . .
N31 C42 C50 116.2(9) . .
C42 C43 C44 120.5(13) . .
C45 C44 C43 122.8(12) . .
C44 C45 C46 119.0(11) . .
C45 C46 C50 121.2(13) . .
C45 C46 C47 124.7(11) . .
C50 C46 C47 114.0(11) . .
C48 C47 C46 124.9(12) . .
C47 C48 C49 115.2(12) . .
N32 C49 C48 124.1(11) . .
N32 C49 C51 118.0(10) . .
C48 C49 C51 117.9(11) . .
N32 C50 C46 124.1(11) . .
N32 C50 C42 116.8(9) . .
C46 C50 C42 118.6(10) . .
C66 C61 C67 127(3) . .
C66 C61 C62 117(2) . .
C67 C61 C62 116(2) . .
C63 C62 C61 124.7(19) . .
C64 C63 C62 118(2) . .
C63 C64 C65 118(2) . .
C66 C65 C64 124.0(19) . .
C61 C66 C65 118(2) . .

loop_
_geom_bond_atom_site_label_1
_geom_bond_atom_site_label_2
_geom_bond_distance
_geom_bond_site_symmetry_2
U1 O1 2.149(9) .
U1 O31 2.298(6) .
U1 O31 2.345(7) 2_667
U1 N1 2.345(9) .
U1 N31 2.380(9) 2_667
U1 N32 2.536(8) 2_667
U1 N2 2.540(9) .
U1 U1 3.7984(9) 2_667
O1 C1 1.343(15) .
N1 C12 1.355(16) .
N1 C11 1.477(13) .
N2 C19 1.352(14) .
N2 C20 1.412(13) .
C1 C2 1.385(17) .
C1 C10 1.407(15) .
C2 C3 1.353(17) .
C3 C4 1.424(16) .
C4 C9 1.406(18) .
C4 C5 1.410(17) .
C5 C6 1.343(16) .
C6 C7 1.375(19) .
C7 C8 1.366(16) .
C8 C9 1.401(14) .
C9 C10 1.439(16) .
C10 C11 1.541(17) .
C11 C41 1.636(14) .
C12 C13 1.391(14) .
C12 C20 1.437(16) .
C13 C14 1.391(16) .
C14 C15 1.347(16) .
C15 C16 1.403(15) .
C16 C17 1.393(16) .
C16 C20 1.411(16) .
C17 C18 1.362(15) .
C18 C19 1.390(17) .
C19 C21 1.513(15) .
O31 C31 1.390(14) .
O31 U1 2.345(7) 2_667
N31 C42 1.426(13) .
N31 C41 1.470(15) .
N31 U1 2.380(9) 2_667
N32 C49 1.327(14) .
N32 C50 1.374(13) .
N32 U1 2.536(8) 2_667
C31 C40 1.380(15) .
C31 C32 1.412(16) .
C32 C33 1.363(18) .
C33 C34 1.417(16) .
C34 C39 1.388(16) .
C34 C35 1.421(18) .
C35 C36 1.325(17) .
C36 C37 1.361(17) .
C37 C38 1.391(17) .
C38 C39 1.401(15) .
C39 C40 1.440(17) .
C40 C41 1.535(16) .
C42 C43 1.376(15) .
C42 C50 1.462(16) .
C43 C44 1.399(14) .
C44 C45 1.335(17) .
C45 C46 1.395(16) .
C46 C50 1.396(14) .
C46 C47 1.401(18) .
C47 C48 1.364(16) .
C48 C49 1.411(15) .
C49 C51 1.486(15) .
C61 C66 1.35(2) .
C61 C67 1.45(2) .
C61 C62 1.45(3) .
C62 C63 1.36(2) .
C63 C64 1.35(2) .
C64 C65 1.42(3) .
C65 C66 1.39(3) .
